data_4319023
loop_
_publ_author_name
'Xiang Xue'
'Xi-Sen Wang'
'Li-Zhong Wang'
'Ren-Gen Xiong'
'Brendan F. Abrahams'
'Xiao-Zeng You'
'Zi-Ling Xue'
'Chi-Ming Che'

_publ_contact_author_address
;
Prof. Ren-Gen Xiong
Coordination Chemistry Institue
Nanjing University, Nanjing
210093, P. R. China
;
_publ_contact_author_email xiongrg@netra.nju.edu.cn
_publ_contact_author_fax 86-25-3317761
_publ_contact_author_name 'Prof. Ren-Gen Xiong'
_publ_contact_author_phone 86-25-3594724
_publ_section_title
;
 Hydrothermal Preparation of Novel Cd(II) Coordination Polymers Employing
 5-(4-Pyridyl)tetrazolate as a Bridging Ligand
;
_journal_name_full 'Inorganic Chemistry'
_journal_page_first 6544
_journal_page_last 6546
_journal_paper_doi 10.1021/ic0257118
_journal_volume 41
_journal_year 2002
_chemical_formula_sum 'C6 H6 Cd0.5 N5 O'
_chemical_formula_weight 220.36
_chemical_name_systematic
; 
 ? 
;
_space_group_IT_number 14
_symmetry_cell_setting monoclinic
_symmetry_space_group_name_Hall '-P 2yn'
_symmetry_space_group_name_H-M 'P 1 21/n 1'
_atom_sites_solution_hydrogens geom
_atom_sites_solution_primary direct
_atom_sites_solution_secondary difmap
_audit_creation_method SHELXL-97
_cell_angle_alpha 90.00
_cell_angle_beta 95.4880(10)
_cell_angle_gamma 90.00
_cell_formula_units_Z 4
_cell_length_a 8.4360(4)
_cell_length_b 8.0018(4)
_cell_length_c 10.8795(5)
_cell_measurement_temperature 296(2)
_cell_volume 731.03(6)
_computing_cell_refinement 'SMART, SAINT'
_computing_data_collection SMART
_computing_data_reduction SAINT
_computing_structure_refinement 'SHELXL-97 (Sheldrick, 1997)'
_computing_structure_solution 'SHELXS-97 (Sheldrick, 1990)'
_diffrn_ambient_temperature 296(2)
_diffrn_measured_fraction_theta_full 0.948
_diffrn_measured_fraction_theta_max 0.948
_diffrn_measurement_device_type 'Bruker APEX'
_diffrn_measurement_method '0.3 wide w/ exposures'
_diffrn_radiation_monochromator graphite
_diffrn_radiation_source 'fine-focus sealed tube'
_diffrn_radiation_type MoK\a
_diffrn_radiation_wavelength 0.71073
_diffrn_reflns_av_R_equivalents 0.0310
_diffrn_reflns_av_sigmaI/netI 0.0442
_diffrn_reflns_limit_h_max 11
_diffrn_reflns_limit_h_min -12
_diffrn_reflns_limit_k_max 12
_diffrn_reflns_limit_k_min -12
_diffrn_reflns_limit_l_max 16
_diffrn_reflns_limit_l_min -11
_diffrn_reflns_number 6765
_diffrn_reflns_theta_full 33.45
_diffrn_reflns_theta_max 33.45
_diffrn_reflns_theta_min 2.92
_exptl_absorpt_coefficient_mu 1.528
_exptl_absorpt_correction_T_max 1.000000
_exptl_absorpt_correction_T_min 0.757419
_exptl_crystal_colour colorless
_exptl_crystal_density_diffrn 2.002
_exptl_crystal_density_method 'not measured'
_exptl_crystal_F_000 436
_exptl_crystal_size_max 0.2
_exptl_crystal_size_mid 0.1
_exptl_crystal_size_min 0.1
_refine_diff_density_max 1.789
_refine_diff_density_min -1.246
_refine_diff_density_rms 0.122
_refine_ls_extinction_method none
_refine_ls_goodness_of_fit_ref 0.609
_refine_ls_hydrogen_treatment mixed
_refine_ls_matrix_type full
_refine_ls_number_parameters 119
_refine_ls_number_reflns 2704
_refine_ls_number_restraints 0
_refine_ls_restrained_S_all 0.609
_refine_ls_R_factor_all 0.0418
_refine_ls_R_factor_gt 0.0311
_refine_ls_shift/su_max 0.000
_refine_ls_shift/su_mean 0.000
_refine_ls_structure_factor_coef Fsqd
_refine_ls_weighting_details 'calc w=1/[\s^2^(Fo^2^)+(0.1000P)^2^+0.0000P] where P=(Fo^2^+2Fc^2^)/3'
_refine_ls_weighting_scheme calc
_refine_ls_wR_factor_gt 0.0833
_refine_ls_wR_factor_ref 0.0913
_reflns_number_gt 2031
_reflns_number_total 2704
_reflns_threshold_expression >2sigma(I)
_cod_data_source_file ic0257118-2_s1_2.cif
_cod_data_source_block 2
_cod_original_formula_sum 'C6 H6 Cd0.50 N5 O'
_cod_database_code 4319023

loop_
_symmetry_equiv_pos_as_xyz
'x, y, z'
'-x+1/2, y+1/2, -z+1/2'
'-x, -y, -z'
'x-1/2, -y-1/2, z-1/2'

loop_
_atom_site_label
_atom_site_type_symbol
_atom_site_fract_x
_atom_site_fract_y
_atom_site_fract_z
_atom_site_U_iso_or_equiv
_atom_site_adp_type
_atom_site_occupancy
_atom_site_symmetry_multiplicity
_atom_site_calc_flag
_atom_site_refinement_flags
_atom_site_disorder_assembly
_atom_site_disorder_group
Cd1 Cd 0.0000 0.0000 0.0000 0.01894(8) Uani 1 2 d S . .
O1 O -0.09652(18) 0.2578(2) 0.05640(16) 0.0259(3) Uani 1 1 d . . .
H1A H -0.0709 0.2741 0.1300 0.039 Uiso 1 1 calc R . .
C6 C -0.1009(2) -0.0515(3) -0.32075(19) 0.0178(3) Uani 1 1 d . . .
C5 C 0.0326(2) -0.1434(2) -0.36487(19) 0.0191(3) Uani 1 1 d . . .
N5 N -0.2388(2) -0.0274(2) -0.3894(2) 0.0228(4) Uani 1 1 d . . .
N4 N -0.1042(2) 0.0205(2) -0.20884(19) 0.0202(3) Uani 1 1 d . . .
N3 N -0.3287(2) 0.0625(3) -0.31810(18) 0.0240(4) Uani 1 1 d . . .
C4 C 0.1879(2) -0.1278(3) -0.3098(2) 0.0242(4) Uani 1 1 d . . .
H4A H 0.2110 -0.0545 -0.2442 0.029 Uiso 1 1 calc R . .
N2 N -0.2495(2) 0.0915(2) -0.21089(17) 0.0229(3) Uani 1 1 d . . .
C3 C 0.0083(2) -0.2502(3) -0.4657(2) 0.0245(4) Uani 1 1 d . . .
H3B H -0.0924 -0.2604 -0.5080 0.029 Uiso 1 1 calc R . .
C2 C 0.3077(3) -0.2231(3) -0.3539(2) 0.0260(4) Uani 1 1 d . . .
H2B H 0.4111 -0.2103 -0.3171 0.031 Uiso 1 1 calc R . .
C1 C 0.1343(2) -0.3406(3) -0.5025(2) 0.0258(4) Uani 1 1 d . . .
H1B H 0.1154 -0.4114 -0.5701 0.031 Uiso 1 1 calc R . .
N1 N 0.2820(2) -0.3325(2) -0.44663(17) 0.0226(3) Uani 1 1 d . . .
H1 H -0.151(4) 0.323(4) 0.008(4) 0.059(10) Uiso 1 1 d . . .

loop_
_atom_site_aniso_label
_atom_site_aniso_U_11
_atom_site_aniso_U_22
_atom_site_aniso_U_33
_atom_site_aniso_U_23
_atom_site_aniso_U_13
_atom_site_aniso_U_12
Cd1 0.01751(11) 0.02219(12) 0.01687(11) 0.00090(7) 0.00027(7) -0.00292(6)
O1 0.0263(7) 0.0248(7) 0.0253(8) 0.0030(6) -0.0044(6) 0.0016(6)
C6 0.0185(8) 0.0174(7) 0.0176(9) 0.0003(7) 0.0018(7) 0.0003(7)
C5 0.0191(8) 0.0191(8) 0.0196(9) 0.0012(7) 0.0041(7) 0.0021(7)
N5 0.0216(9) 0.0258(9) 0.0205(9) -0.0010(7) -0.0012(7) 0.0023(6)
N4 0.0202(8) 0.0233(8) 0.0169(8) -0.0006(6) 0.0001(6) 0.0030(6)
N3 0.0210(8) 0.0271(9) 0.0235(9) -0.0011(8) -0.0004(7) 0.0044(7)
C4 0.0233(9) 0.0266(10) 0.0223(10) -0.0049(8) 0.0009(8) 0.0020(8)
N2 0.0199(8) 0.0266(8) 0.0224(8) -0.0008(7) 0.0024(6) 0.0043(6)
C3 0.0199(9) 0.0281(10) 0.0254(10) -0.0067(9) 0.0011(7) 0.0002(7)
C2 0.0212(9) 0.0296(10) 0.0266(11) -0.0028(8) -0.0008(8) 0.0039(8)
C1 0.0233(9) 0.0282(10) 0.0264(10) -0.0076(8) 0.0044(8) 0.0010(8)
N1 0.0204(8) 0.0238(8) 0.0243(9) -0.0003(7) 0.0054(6) 0.0046(6)

loop_
_atom_type_symbol
_atom_type_description
_atom_type_scat_dispersion_real
_atom_type_scat_dispersion_imag
_atom_type_scat_source
C C 0.0033 0.0016 'International Tables Vol C Tables 4.2.6.8 and 6.1.1.4'
H H 0.0000 0.0000 'International Tables Vol C Tables 4.2.6.8 and 6.1.1.4'
N N 0.0061 0.0033 'International Tables Vol C Tables 4.2.6.8 and 6.1.1.4'
O O 0.0106 0.0060 'International Tables Vol C Tables 4.2.6.8 and 6.1.1.4'
Cd Cd -0.8075 1.2024 'International Tables Vol C Tables 4.2.6.8 and 6.1.1.4'

loop_
_geom_angle_atom_site_label_1
_geom_angle_atom_site_label_2
_geom_angle_atom_site_label_3
_geom_angle
_geom_angle_site_symmetry_1
_geom_angle_site_symmetry_3
_geom_angle_publ_flag
O1 Cd1 O1 180.00(11) 3 . ?
O1 Cd1 N4 94.86(6) 3 3 ?
O1 Cd1 N4 85.14(6) . 3 ?
O1 Cd1 N4 85.14(6) 3 . ?
O1 Cd1 N4 94.86(6) . . ?
N4 Cd1 N4 180.00(13) 3 . ?
O1 Cd1 N1 82.16(6) 3 4_556 ?
O1 Cd1 N1 97.84(6) . 4_556 ?
N4 Cd1 N1 87.22(6) 3 4_556 ?
N4 Cd1 N1 92.78(6) . 4_556 ?
O1 Cd1 N1 97.84(6) 3 2_554 ?
O1 Cd1 N1 82.16(6) . 2_554 ?
N4 Cd1 N1 92.78(6) 3 2_554 ?
N4 Cd1 N1 87.22(6) . 2_554 ?
N1 Cd1 N1 180.00(12) 4_556 2_554 ?
Cd1 O1 H1A 109.5 . . ?
Cd1 O1 H1 125(2) . . ?
H1A O1 H1 125.7 . . ?
N5 C6 N4 110.57(19) . . ?
N5 C6 C5 123.07(19) . . ?
N4 C6 C5 126.36(18) . . ?
C3 C5 C4 117.17(18) . . ?
C3 C5 C6 120.45(18) . . ?
C4 C5 C6 122.38(18) . . ?
C6 N5 N3 105.31(18) . . ?
N2 N4 C6 105.17(17) . . ?
N2 N4 Cd1 107.40(14) . . ?
C6 N4 Cd1 143.15(14) . . ?
N2 N3 N5 109.93(17) . . ?
C2 C4 C5 119.22(19) . . ?
C2 C4 H4A 120.4 . . ?
C5 C4 H4A 120.4 . . ?
N3 N2 N4 109.02(17) . . ?
C1 C3 C5 119.48(19) . . ?
C1 C3 H3B 120.3 . . ?
C5 C3 H3B 120.3 . . ?
N1 C2 C4 123.34(19) . . ?
N1 C2 H2B 118.3 . . ?
C4 C2 H2B 118.3 . . ?
N1 C1 C3 123.8(2) . . ?
N1 C1 H1B 118.1 . . ?
C3 C1 H1B 118.1 . . ?
C1 N1 C2 116.85(18) . . ?
C1 N1 Cd1 124.66(14) . 2_544 ?
C2 N1 Cd1 118.49(14) . 2_544 ?

loop_
_geom_bond_atom_site_label_1
_geom_bond_atom_site_label_2
_geom_bond_distance
_geom_bond_site_symmetry_2
_geom_bond_publ_flag
Cd1 O1 2.3219(16) 3 ?
Cd1 O1 2.3219(16) . ?
Cd1 N4 2.362(2) 3 ?
Cd1 N4 2.362(2) . ?
Cd1 N1 2.3912(17) 4_556 ?
Cd1 N1 2.3912(17) 2_554 ?
O1 H1A 0.8200 . ?
O1 H1 0.84(4) . ?
C6 N5 1.335(3) . ?
C6 N4 1.350(3) . ?
C6 C5 1.464(3) . ?
C5 C3 1.390(3) . ?
C5 C4 1.393(3) . ?
N5 N3 1.345(3) . ?
N4 N2 1.349(2) . ?
N3 N2 1.309(2) . ?
C4 C2 1.387(3) . ?
C4 H4A 0.9300 . ?
C3 C1 1.377(3) . ?
C3 H3B 0.9300 . ?
C2 N1 1.338(3) . ?
C2 H2B 0.9300 . ?
C1 N1 1.335(3) . ?
C1 H1B 0.9300 . ?
N1 Cd1 2.3912(17) 2_544 ?
